data_7236042
loop_
_publ_author_name
'Pandey, Abha'
'Kumar, Ajit'
'Vishwakarma, Siddharth'
'Upadhyay, K. K.'

_publ_section_title
;
 A highly specific &#x2018;turn-on&#x2019; fluorescent detection of Mg2+
 through a xanthene based fluorescent molecular probe
;
_journal_issue 8
_journal_name_full 'RSC Advances'
_journal_page_first 6724
_journal_paper_doi 10.1039/C5RA26531B
_journal_volume 6
_journal_year 2016
_chemical_formula_moiety 'C21 H16 N2 O3'
_chemical_formula_sum 'C21 H16 N2 O3'
_chemical_formula_weight 344.36
_space_group_IT_number 14
_space_group_name_Hall '-P 2ybc'
_space_group_name_H-M_alt 'P 1 21/c 1'
_symmetry_cell_setting monoclinic
_symmetry_Int_Tables_number 14
_symmetry_space_group_name_H-M 'P 1 21/c 1'
_atom_sites_solution_hydrogens geom
_atom_sites_solution_primary direct
_atom_sites_solution_secondary difmap
_audit_creation_method SHELXL-97
_audit_update_record
;
2015-04-13 deposited with the CCDC.
2016-01-05 downloaded from the CCDC.
;
_cell_angle_alpha 90.00
_cell_angle_beta 105.028(5)
_cell_angle_gamma 90.00
_cell_formula_units_Z 4
_cell_length_a 16.7245(10)
_cell_length_b 11.3341(6)
_cell_length_c 9.6962(5)
_cell_measurement_reflns_used 1976
_cell_measurement_temperature 293(2)
_cell_measurement_theta_max 29.0916
_cell_measurement_theta_min 3.3065
_cell_volume 1775.12(17)
_computing_cell_refinement
;
CrysAlisPro, Agilent Technologies,
Version 1.171.34.49 (release 20-01-2011 CrysAlis171 .NET)
(compiled Jan 20 2011,15:58:25)
;
_computing_data_collection
;
CrysAlisPro, Agilent Technologies,
Version 1.171.34.49 (release 20-01-2011 CrysAlis171 .NET)
(compiled Jan 20 2011,15:58:25)
;
_computing_data_reduction
;
CrysAlisPro, Agilent Technologies,
Version 1.171.34.49 (release 20-01-2011 CrysAlis171 .NET)
(compiled Jan 20 2011,15:58:25)
;
_diffrn_ambient_temperature 293(2)
_diffrn_detector_area_resol_mean 16.0938
_diffrn_measured_fraction_theta_full 0.998
_diffrn_measured_fraction_theta_max 0.841
_diffrn_measurement_device_type 'Xcalibur, Eos'
_diffrn_measurement_method '\w scans'
_diffrn_radiation_monochromator graphite
_diffrn_radiation_type MoK\a
_diffrn_radiation_wavelength 0.71073
_diffrn_reflns_av_R_equivalents 0.0196
_diffrn_reflns_av_sigmaI/netI 0.0357
_diffrn_reflns_limit_h_max 22
_diffrn_reflns_limit_h_min -22
_diffrn_reflns_limit_k_max 15
_diffrn_reflns_limit_k_min -9
_diffrn_reflns_limit_l_max 13
_diffrn_reflns_limit_l_min -12
_diffrn_reflns_number 8177
_diffrn_reflns_theta_full 25.00
_diffrn_reflns_theta_max 29.16
_diffrn_reflns_theta_min 3.31
_diffrn_source 'fine-focus sealed tube'
_exptl_absorpt_coefficient_mu 0.087
_exptl_absorpt_correction_T_max 1.00000
_exptl_absorpt_correction_T_min 0.93478
_exptl_absorpt_correction_type multi-scan
_exptl_absorpt_process_details
;
CrysAlisPro, Agilent Technologies,
Version 1.171.34.49 (release 20-01-2011 CrysAlis171 .NET)
(compiled Jan 20 2011,15:58:25)
Empirical absorption correction using spherical harmonics,
 implemented in SCALE3 ABSPACK scaling algorithm.
;
_exptl_crystal_colour Colourless
_exptl_crystal_density_diffrn 1.288
_exptl_crystal_density_method 'not measured'
_exptl_crystal_description needle
_exptl_crystal_F_000 720.0
_exptl_crystal_size_max 0.028
_exptl_crystal_size_mid 0.023
_exptl_crystal_size_min 0.016
_refine_diff_density_max 0.170
_refine_diff_density_min -0.218
_refine_diff_density_rms 0.047
_refine_ls_extinction_method none
_refine_ls_goodness_of_fit_ref 1.053
_refine_ls_hydrogen_treatment mixed
_refine_ls_matrix_type full
_refine_ls_number_parameters 236
_refine_ls_number_reflns 4034
_refine_ls_number_restraints 0
_refine_ls_restrained_S_all 1.053
_refine_ls_R_factor_all 0.0856
_refine_ls_R_factor_gt 0.0515
_refine_ls_shift/su_max 0.000
_refine_ls_shift/su_mean 0.000
_refine_ls_structure_factor_coef Fsqd
_refine_ls_weighting_details 'calc w=1/[\s^2^(Fo^2^)+(0.0511P)^2^+0.2618P] where P=(Fo^2^+2Fc^2^)/3'
_refine_ls_weighting_scheme calc
_refine_ls_wR_factor_gt 0.1104
_refine_ls_wR_factor_ref 0.1321
_reflns_number_gt 2681
_reflns_number_total 4800
_cod_data_source_file c5ra26531b2.cif
_cod_data_source_block ap-14
_cod_original_sg_symbol_H-M 'P 21/c'
_cod_database_code 7236042

loop_
_symmetry_equiv_pos_as_xyz
'x, y, z'
'-x, y+1/2, -z+1/2'
'-x, -y, -z'
'x, -y-1/2, z-1/2'

loop_
_atom_site_label
_atom_site_type_symbol
_atom_site_fract_x
_atom_site_fract_y
_atom_site_fract_z
_atom_site_U_iso_or_equiv
_atom_site_adp_type
_atom_site_occupancy
_atom_site_symmetry_multiplicity
_atom_site_calc_flag
_atom_site_refinement_flags
O3 O 0.40555(9) 0.44837(13) 0.33511(11) 0.0570(4) Uani 1 1 d .
H001 H 0.3656 0.4105 0.2898 0.086 Uiso 1 1 calc R
O2 O 0.22004(8) 0.24473(12) 0.26162(11) 0.0579(4) Uani 1 1 d .
O1 O 0.13472(8) -0.03837(14) 0.26974(13) 0.0648(4) Uani 1 1 d .
N1 N 0.23297(9) 0.30338(13) 0.04737(13) 0.0434(4) Uani 1 1 d .
H004 H 0.2148 0.3001 -0.0440 0.052 Uiso 1 1 calc R
N2 N 0.29448(9) 0.38132(13) 0.11137(13) 0.0418(3) Uani 1 1 d .
C16 C 0.39545(10) 0.52292(15) 0.09806(16) 0.0403(4) Uani 1 1 d .
C15 C 0.32644(10) 0.44718(16) 0.03301(16) 0.0420(4) Uani 1 1 d .
H007 H 0.3054 0.4464 -0.0657 0.050 Uiso 1 1 calc R
C14 C 0.20217(10) 0.23281(15) 0.13168(15) 0.0397(4) Uani 1 1 d .
C13 C 0.14689(10) 0.13287(16) 0.05629(16) 0.0419(4) Uani 1 1 d .
H009 H 0.1292 0.1490 -0.0464 0.050 Uiso 1 1 calc R
C17 C 0.43368(11) 0.51868(16) 0.24489(17) 0.0443(4) Uani 1 1 d .
C1 C 0.19778(10) 0.02077(16) 0.08228(17) 0.0428(4) Uani 1 1 d .
C6 C 0.19006(11) -0.05721(17) 0.18795(18) 0.0470(4) Uani 1 1 d .
C12 C 0.07205(11) 0.12101(16) 0.11422(17) 0.0432(4) Uani 1 1 d .
C11 C 0.00338(12) 0.1933(2) 0.0683(2) 0.0612(5) Uani 1 1 d .
H014 H 0.0022 0.2480 -0.0036 0.073 Uiso 1 1 calc R
C18 C 0.50281(13) 0.58652(19) 0.3021(2) 0.0628(5) Uani 1 1 d .
H015 H 0.5293 0.5810 0.3989 0.075 Uiso 1 1 calc R
C9 C -0.06242(13) 0.1050(2) 0.2326(3) 0.0715(7) Uani 1 1 d .
H016 H -0.1070 0.1005 0.2732 0.086 Uiso 1 1 calc R
C2 C 0.25507(12) -0.00590(19) 0.0063(2) 0.0576(5) Uani 1 1 d .
H017 H 0.2610 0.0447 -0.0659 0.069 Uiso 1 1 calc R
C8 C 0.00384(13) 0.0312(2) 0.2781(2) 0.0640(6) Uani 1 1 d .
H018 H 0.0041 -0.0244 0.3487 0.077 Uiso 1 1 calc R
C7 C 0.07066(11) 0.03946(18) 0.21853(18) 0.0485(4) Uani 1 1 d .
C21 C 0.42783(12) 0.59978(18) 0.0136(2) 0.0546(5) Uani 1 1 d .
H020 H 0.4035 0.6038 -0.0840 0.066 Uiso 1 1 calc R
C5 C 0.23750(13) -0.1578(2) 0.2174(2) 0.0618(5) Uani 1 1 d .
H021 H 0.2312 -0.2093 0.2885 0.074 Uiso 1 1 calc R
C10 C -0.06302(13) 0.1855(2) 0.1271(3) 0.0737(7) Uani 1 1 d .
H022 H -0.1084 0.2350 0.0951 0.088 Uiso 1 1 calc R
C3 C 0.30321(14) -0.1053(2) 0.0352(2) 0.0698(6) Uani 1 1 d .
H023 H 0.3417 -0.1212 -0.0165 0.084 Uiso 1 1 calc R
C20 C 0.49540(14) 0.6698(2) 0.0732(2) 0.0676(6) Uani 1 1 d .
H024 H 0.5157 0.7219 0.0164 0.081 Uiso 1 1 calc R
C4 C 0.29447(13) -0.1817(2) 0.1408(3) 0.0692(6) Uani 1 1 d .
H025 H 0.3270 -0.2492 0.1604 0.083 Uiso 1 1 calc R
C19 C 0.53253(14) 0.6620(2) 0.2168(2) 0.0718(6) Uani 1 1 d .
H026 H 0.5785 0.7085 0.2568 0.086 Uiso 1 1 calc R

loop_
_atom_site_aniso_label
_atom_site_aniso_U_11
_atom_site_aniso_U_22
_atom_site_aniso_U_33
_atom_site_aniso_U_23
_atom_site_aniso_U_13
_atom_site_aniso_U_12
O3 0.0758(9) 0.0591(9) 0.0341(6) 0.0003(6) 0.0106(6) -0.0132(7)
O2 0.0849(9) 0.0645(9) 0.0242(6) -0.0037(5) 0.0139(5) -0.0258(8)
O1 0.0675(9) 0.0735(10) 0.0624(8) 0.0237(7) 0.0329(7) 0.0177(8)
N1 0.0569(9) 0.0486(9) 0.0239(6) -0.0014(6) 0.0090(6) -0.0124(7)
N2 0.0508(8) 0.0426(8) 0.0326(7) -0.0025(6) 0.0121(6) -0.0070(7)
C16 0.0455(9) 0.0365(9) 0.0412(9) 0.0025(7) 0.0152(7) 0.0018(8)
C15 0.0503(10) 0.0443(10) 0.0318(8) 0.0042(7) 0.0114(7) 0.0009(8)
C14 0.0504(10) 0.0427(10) 0.0260(8) -0.0003(7) 0.0101(6) -0.0028(8)
C13 0.0513(10) 0.0450(10) 0.0282(8) -0.0022(7) 0.0084(7) -0.0052(8)
C17 0.0546(10) 0.0377(10) 0.0413(9) -0.0033(7) 0.0139(8) -0.0018(8)
C1 0.0442(9) 0.0431(10) 0.0417(9) -0.0096(7) 0.0126(7) -0.0070(8)
C6 0.0454(10) 0.0504(11) 0.0462(9) -0.0011(8) 0.0135(8) 0.0004(9)
C12 0.0441(9) 0.0436(10) 0.0399(9) -0.0074(7) 0.0072(7) -0.0028(8)
C11 0.0596(12) 0.0581(14) 0.0616(12) -0.0020(10) 0.0080(9) 0.0058(11)
C18 0.0710(13) 0.0567(13) 0.0546(11) -0.0073(10) 0.0055(10) -0.0111(11)
C9 0.0522(12) 0.0845(18) 0.0836(15) -0.0236(14) 0.0281(11) -0.0065(12)
C2 0.0614(12) 0.0574(13) 0.0615(11) -0.0083(9) 0.0292(10) -0.0056(11)
C8 0.0645(13) 0.0671(15) 0.0690(13) -0.0031(11) 0.0326(11) -0.0061(12)
C7 0.0478(10) 0.0523(12) 0.0474(10) -0.0029(8) 0.0159(8) -0.0011(9)
C21 0.0616(12) 0.0531(12) 0.0529(10) 0.0109(9) 0.0214(9) -0.0009(10)
C5 0.0594(12) 0.0545(13) 0.0699(13) 0.0087(10) 0.0140(10) 0.0068(11)
C10 0.0515(12) 0.0792(18) 0.0870(16) -0.0151(14) 0.0116(11) 0.0146(12)
C3 0.0655(13) 0.0676(16) 0.0856(15) -0.0161(12) 0.0360(12) 0.0007(12)
C20 0.0723(14) 0.0516(13) 0.0858(15) 0.0109(11) 0.0328(12) -0.0138(12)
C4 0.0592(13) 0.0557(14) 0.0915(16) -0.0106(12) 0.0172(11) 0.0107(11)
C19 0.0694(14) 0.0596(15) 0.0813(15) -0.0055(11) 0.0105(11) -0.0228(12)

loop_
_atom_type_symbol
_atom_type_description
_atom_type_scat_dispersion_real
_atom_type_scat_dispersion_imag
_atom_type_scat_source
C C 0.0033 0.0016 'International Tables Vol C Tables 4.2.6.8 and 6.1.1.4'
H H 0.0000 0.0000 'International Tables Vol C Tables 4.2.6.8 and 6.1.1.4'
N N 0.0061 0.0033 'International Tables Vol C Tables 4.2.6.8 and 6.1.1.4'
O O 0.0106 0.0060 'International Tables Vol C Tables 4.2.6.8 and 6.1.1.4'

loop_
_geom_angle_atom_site_label_1
_geom_angle_atom_site_label_2
_geom_angle_atom_site_label_3
_geom_angle
C17 O3 H001 109.5
C7 O1 C6 117.77(13)
C14 N1 N2 118.00(12)
C14 N1 H004 121.0
N2 N1 H004 121.0
C15 N2 N1 119.10(13)
C21 C16 C17 118.19(16)
C21 C16 C15 120.10(15)
C17 C16 C15 121.67(14)
N2 C15 C16 119.83(14)
N2 C15 H007 120.1
C16 C15 H007 120.1
O2 C14 N1 122.17(15)
O2 C14 C13 122.10(14)
N1 C14 C13 115.66(13)
C12 C13 C1 110.43(14)
C12 C13 C14 110.32(13)
C1 C13 C14 107.40(14)
C12 C13 H009 109.6
C1 C13 H009 109.6
C14 C13 H009 109.6
O3 C17 C18 117.60(15)
O3 C17 C16 122.19(15)
C18 C17 C16 120.21(16)
C6 C1 C2 117.68(18)
C6 C1 C13 120.19(15)
C2 C1 C13 122.09(17)
C5 C6 O1 116.38(17)
C5 C6 C1 121.57(17)
O1 C6 C1 122.05(17)
C7 C12 C11 117.56(17)
C7 C12 C13 120.59(16)
C11 C12 C13 121.82(16)
C10 C11 C12 121.3(2)
C10 C11 H014 119.4
C12 C11 H014 119.4
C19 C18 C17 120.18(19)
C19 C18 H015 119.9
C17 C18 H015 119.9
C8 C9 C10 119.8(2)
C8 C9 H016 120.1
C10 C9 H016 120.1
C3 C2 C1 121.4(2)
C3 C2 H017 119.3
C1 C2 H017 119.3
C9 C8 C7 119.8(2)
C9 C8 H018 120.1
C7 C8 H018 120.1
C12 C7 O1 122.41(15)
C12 C7 C8 121.37(19)
O1 C7 C8 116.22(17)
C20 C21 C16 120.89(18)
C20 C21 H020 119.6
C16 C21 H020 119.6
C6 C5 C4 119.5(2)
C6 C5 H021 120.3
C4 C5 H021 120.3
C9 C10 C11 120.1(2)
C9 C10 H022 119.9
C11 C10 H022 119.9
C2 C3 C4 119.90(19)
C2 C3 H023 120.1
C4 C3 H023 120.1
C19 C20 C21 119.59(19)
C19 C20 H024 120.2
C21 C20 H024 120.2
C3 C4 C5 120.0(2)
C3 C4 H025 120.0
C5 C4 H025 120.0
C18 C19 C20 120.9(2)
C18 C19 H026 119.6
C20 C19 H026 119.6

loop_
_geom_bond_atom_site_label_1
_geom_bond_atom_site_label_2
_geom_bond_distance
O3 C17 1.355(2)
O3 H001 0.8200
O2 C14 1.2246(17)
O1 C7 1.377(2)
O1 C6 1.383(2)
N1 C14 1.339(2)
N1 N2 1.3758(18)
N1 H004 0.8600
N2 C15 1.277(2)
C16 C21 1.397(2)
C16 C17 1.402(2)
C16 C15 1.445(2)
C15 H007 0.9300
C14 C13 1.524(2)
C13 C12 1.505(2)
C13 C1 1.514(2)
C13 H009 0.9800
C17 C18 1.380(3)
C1 C6 1.384(2)
C1 C2 1.385(2)
C6 C5 1.376(3)
C12 C7 1.375(2)
C12 C11 1.387(3)
C11 C10 1.376(3)
C11 H014 0.9300
C18 C19 1.369(3)
C18 H015 0.9300
C9 C8 1.367(3)
C9 C10 1.369(3)
C9 H016 0.9300
C2 C3 1.371(3)
C2 H017 0.9300
C8 C7 1.388(2)
C8 H018 0.9300
C21 C20 1.379(3)
C21 H020 0.9300
C5 C4 1.379(3)
C5 H021 0.9300
C10 H022 0.9300
C3 C4 1.377(3)
C3 H023 0.9300
C20 C19 1.373(3)
C20 H024 0.9300
C4 H025 0.9300
C19 H026 0.9300
